data_4001416
loop_
_publ_author_name
'Mamada, Masashi'
'Nishida, Jun-ichi'
'Kumaki, Daisuke'
'Tokito, Shizuo'
'Yamashita, Yoshiro'

_publ_section_title
;
 n-Type Organic Field-Effect Transistors with High Electron Mobilities
 Based on Thiazole&#x2212;Thiazolothiazole Conjugated Molecules
;
_journal_issue 22
_journal_name_full 'Chemistry of Materials'
_journal_page_first 5404
_journal_paper_doi 10.1021/cm071505s
_journal_volume 19
_journal_year 2007
_chemical_formula_sum 'C24 H10 F6 N4 S4'
_chemical_formula_weight 596.60
_space_group_IT_number 2
_symmetry_cell_setting triclinic
_symmetry_Int_Tables_number 2
_symmetry_space_group_name_Hall '-P 1'
_symmetry_space_group_name_H-M 'P -1'
_cell_angle_alpha 89.06(6)
_cell_angle_beta 97.98(7)
_cell_angle_gamma 97.16(7)
_cell_formula_units_Z 3
_cell_length_a 5.914(10)
_cell_length_b 12.19(2)
_cell_length_c 23.72(3)
_cell_measurement_reflns_used 11686
_cell_measurement_temperature 93.2
_cell_measurement_theta_max 27.6
_cell_measurement_theta_min 3.1
_cell_volume 1680(5)
_computing_cell_refinement PROCESS-AUTO
_computing_data_collection PROCESS-AUTO
_computing_data_reduction 'teXsan Ver. 1.11'
_computing_publication_material 'teXsan Ver. 1.11'
_computing_structure_refinement 'teXsan Ver. 1.10'
_computing_structure_solution 'DIRDIF94 (PATTY)'
_diffrn_detector_area_resol_mean 10.00
_diffrn_measured_fraction_theta_full 0.9918
_diffrn_measured_fraction_theta_max 0.9918
_diffrn_measurement_device_type 'Rigaku RAXIS-RAPID Imaging Plate'
_diffrn_measurement_method \w
_diffrn_radiation_type 'Mo K\a'
_diffrn_radiation_wavelength 0.7107
_diffrn_reflns_av_R_equivalents 0.053
_diffrn_reflns_limit_h_max 7
_diffrn_reflns_limit_h_min -7
_diffrn_reflns_limit_k_max 15
_diffrn_reflns_limit_k_min -14
_diffrn_reflns_limit_l_max 30
_diffrn_reflns_limit_l_min -30
_diffrn_reflns_number 16361
_diffrn_reflns_theta_full 27.48
_diffrn_reflns_theta_max 27.48
_exptl_absorpt_coefficient_mu 0.499
_exptl_absorpt_correction_T_max 0.985
_exptl_absorpt_correction_T_min 0.534
_exptl_absorpt_correction_type multi-scan
_exptl_absorpt_process_details '(Higashi, 1995)'
_exptl_crystal_colour orange
_exptl_crystal_density_diffrn 1.769
_exptl_crystal_density_method 'not measured'
_exptl_crystal_description platelet
_exptl_crystal_size_max 0.700
_exptl_crystal_size_mid 0.070
_exptl_crystal_size_min 0.030
_refine_diff_density_max 1.19
_refine_diff_density_min -1.28
_refine_ls_extinction_method none
_refine_ls_goodness_of_fit_ref 0.869
_refine_ls_hydrogen_treatment noref
_refine_ls_number_parameters 514
_refine_ls_number_reflns 7638
_refine_ls_R_factor_gt 0.0534
_refine_ls_shift/su_max 0.0104
_refine_ls_structure_factor_coef Fsqd
_refine_ls_weighting_details 'w = 1/[\s^2^(Fo^2^) + (0.02000(Max(Fo^2^,0) + 2Fc^2^)/3)^2^]'
_refine_ls_weighting_scheme calc
_refine_ls_wR_factor_ref 0.1085
_reflns_number_gt 3588
_reflns_number_total 7638
_reflns_threshold_expression F^2^>2.0\s(F^2^)
_cod_data_source_file cm071505s-file003.cif
_cod_data_source_block 1_
_cod_original_cell_volume 1679(15)
_cod_original_sg_symbol_H-M 'P -1         '
_cod_original_formula_sum 'C24 H10 F6 N4 S4 '
_cod_database_code 4001416

loop_
_symmetry_equiv_pos_as_xyz
x,y,z
-x,-y,-z

loop_
_atom_site_label
_atom_site_type_symbol
_atom_site_fract_x
_atom_site_fract_y
_atom_site_fract_z
_atom_site_U_iso_or_equiv
_atom_site_adp_type
_atom_site_occupancy
_atom_site_calc_flag
S(1) S -0.3174(2) 0.59956(8) 0.16142(4) 0.0222(3) Uani 1.00 d
S(2) S 0.2780(2) 0.74385(8) 0.10589(4) 0.0218(3) Uani 1.00 d
S(3) S -0.1625(2) 0.85228(8) -0.04311(4) 0.0216(3) Uani 1.00 d
S(4) S 0.1230(2) 0.50421(8) 0.31429(4) 0.0240(3) Uani 1.00 d
S(5) S 0.7054(2) 0.42370(8) 0.02788(4) 0.0207(3) Uani 1.00 d
S(6) S 1.1539(2) 0.32274(8) 0.17811(4) 0.0216(3) Uani 1.00 d
F(1) F -0.4743(5) 1.0764(2) -0.32350(9) 0.0397(8) Uani 1.00 d
F(2) F -0.4870(4) 1.2180(2) -0.27308(10) 0.0389(8) Uani 1.00 d
F(3) F -0.1877(4) 1.2060(2) -0.31374(10) 0.0431(8) Uani 1.00 d
F(4) F 0.1483(7) 0.3163(3) 0.6193(1) 0.091(1) Uani 1.00 d
F(5) F 0.2057(7) 0.1708(2) 0.5847(1) 0.091(1) Uani 1.00 d
F(6) F 0.4669(6) 0.3004(4) 0.5952(1) 0.113(1) Uani 1.00 d
F(7) F 1.1683(6) 0.0649(3) 0.4721(1) 0.080(1) Uani 1.00 d
F(8) F 1.2897(8) -0.0508(3) 0.4297(1) 0.105(2) Uani 1.00 d
F(9) F 1.4993(7) 0.0917(5) 0.4527(2) 0.184(2) Uani 1.00 d
N(1) N 0.1260(6) 0.6183(2) 0.1975(1) 0.0201(9) Uani 1.00 d
N(2) N -0.1637(6) 0.7227(2) 0.0685(1) 0.0195(9) Uani 1.00 d
N(3) N 0.2388(6) 0.9439(2) -0.0606(1) 0.0227(9) Uani 1.00 d
N(4) N -0.2806(6) 0.4274(3) 0.3352(1) 0.032(1) Uani 1.00 d
N(5) N 1.1478(5) 0.4495(2) 0.0643(1) 0.0183(8) Uani 1.00 d
N(6) N 0.7519(6) 0.2372(3) 0.1972(1) 0.0261(10) Uani 1.00 d
C(1) C -0.1294(7) 0.6685(3) 0.1195(1) 0.019(1) Uani 1.00 d
C(2) C -0.0768(7) 0.5786(3) 0.2110(1) 0.0187(10) Uani 1.00 d
C(3) C 0.0910(6) 0.6696(3) 0.1462(1) 0.0178(10) Uani 1.00 d
C(4) C 0.0390(7) 0.7669(3) 0.0566(1) 0.0178(10) Uani 1.00 d
C(5) C 0.0698(7) 0.8322(3) 0.0060(1) 0.019(1) Uani 1.00 d
C(6) C 0.2647(7) 0.8851(3) -0.0104(2) 0.022(1) Uani 1.00 d
C(7) C 0.0213(7) 0.9333(3) -0.0827(2) 0.020(1) Uani 1.00 d
C(8) C -0.0683(7) 0.9859(3) -0.1354(1) 0.019(1) Uani 1.00 d
C(9) C 0.0752(7) 1.0587(3) -0.1643(2) 0.021(1) Uani 1.00 d
C(10) C -0.0098(7) 1.1099(3) -0.2137(2) 0.023(1) Uani 1.00 d
C(11) C -0.2407(7) 1.0892(3) -0.2349(1) 0.019(1) Uani 1.00 d
C(12) C -0.3870(7) 1.0169(3) -0.2069(2) 0.026(1) Uani 1.00 d
C(13) C -0.3008(7) 0.9659(3) -0.1573(2) 0.022(1) Uani 1.00 d
C(14) C -0.3423(8) 1.1476(3) -0.2863(2) 0.028(1) Uani 1.00 d
C(15) C -0.1069(7) 0.5212(3) 0.2637(1) 0.0178(10) Uani 1.00 d
C(16) C -0.3049(7) 0.4753(3) 0.2824(2) 0.031(1) Uani 1.00 d
C(17) C -0.0643(7) 0.4367(3) 0.3570(2) 0.022(1) Uani 1.00 d
C(18) C 0.0180(7) 0.3956(3) 0.4137(2) 0.024(1) Uani 1.00 d
C(19) C -0.1321(8) 0.3387(5) 0.4457(2) 0.065(2) Uani 1.00 d
C(20) C -0.0563(9) 0.3013(5) 0.4996(2) 0.063(2) Uani 1.00 d
C(21) C 0.1666(8) 0.3197(3) 0.5218(2) 0.027(1) Uani 1.00 d
C(22) C 0.3191(9) 0.3734(5) 0.4904(2) 0.072(2) Uani 1.00 d
C(23) C 0.2447(9) 0.4106(5) 0.4361(2) 0.070(2) Uani 1.00 d
C(24) C 0.2476(8) 0.2775(4) 0.5799(2) 0.034(1) Uani 1.00 d
C(25) C 0.8889(6) 0.4976(3) -0.0134(1) 0.018(1) Uani 1.00 d
C(26) C 0.9477(7) 0.4046(3) 0.0771(1) 0.0165(10) Uani 1.00 d
C(27) C 0.9212(7) 0.3420(3) 0.1285(1) 0.018(1) Uani 1.00 d
C(28) C 0.7254(7) 0.2911(3) 0.1465(2) 0.022(1) Uani 1.00 d
C(29) C 0.9686(7) 0.2469(3) 0.2192(2) 0.020(1) Uani 1.00 d
C(30) C 1.0555(7) 0.1982(3) 0.2740(1) 0.019(1) Uani 1.00 d
C(31) C 0.9032(7) 0.1341(3) 0.3045(2) 0.031(1) Uani 1.00 d
C(32) C 0.9819(8) 0.0889(4) 0.3561(2) 0.035(1) Uani 1.00 d
C(33) C 1.2112(8) 0.1067(3) 0.3779(2) 0.029(1) Uani 1.00 d
C(34) C 1.3613(8) 0.1712(4) 0.3482(2) 0.047(2) Uani 1.00 d
C(35) C 1.2857(8) 0.2163(4) 0.2965(2) 0.039(1) Uani 1.00 d
C(36) C 1.2963(10) 0.0570(4) 0.4330(2) 0.047(2) Uani 1.00 d
H(1) H 0.4128 0.8845 0.0122 0.0253 Uiso 1.00 calc
H(2) H 0.2358 1.0745 -0.1493 0.0252 Uiso 1.00 calc
H(3) H 0.0916 1.1601 -0.2332 0.0274 Uiso 1.00 calc
H(4) H -0.5487 1.0022 -0.2219 0.0311 Uiso 1.00 calc
H(5) H -0.4023 0.9153 -0.1379 0.0272 Uiso 1.00 calc
H(6) H -0.4536 0.4762 0.2600 0.0360 Uiso 1.00 calc
H(7) H -0.2926 0.3246 0.4299 0.0728 Uiso 1.00 calc
H(8) H -0.1646 0.2608 0.5214 0.0706 Uiso 1.00 calc
H(9) H 0.4798 0.3863 0.5062 0.0780 Uiso 1.00 calc
H(10) H 0.3557 0.4461 0.4132 0.0835 Uiso 1.00 calc
H(11) H 0.5762 0.2918 0.1244 0.0273 Uiso 1.00 calc
H(12) H 0.7422 0.1218 0.2896 0.0339 Uiso 1.00 calc
H(13) H 0.8758 0.0429 0.3768 0.0410 Uiso 1.00 calc
H(14) H 1.5225 0.1845 0.3639 0.0550 Uiso 1.00 calc
H(15) H 1.3923 0.2586 0.2749 0.0456 Uiso 1.00 calc

loop_
_atom_site_aniso_label
_atom_site_aniso_U_11
_atom_site_aniso_U_22
_atom_site_aniso_U_33
_atom_site_aniso_U_12
_atom_site_aniso_U_13
_atom_site_aniso_U_23
S(1) 0.0185(6) 0.0272(5) 0.0209(5) 0.0034(5) 0.0035(4) 0.0086(4)
S(2) 0.0200(6) 0.0255(5) 0.0203(5) 0.0043(5) 0.0036(4) 0.0074(4)
S(3) 0.0199(6) 0.0256(5) 0.0199(5) 0.0037(5) 0.0043(4) 0.0072(4)
S(4) 0.0200(6) 0.0300(6) 0.0216(5) 0.0020(5) 0.0038(4) 0.0103(4)
S(5) 0.0181(6) 0.0231(5) 0.0211(5) 0.0027(4) 0.0036(4) 0.0069(4)
S(6) 0.0185(6) 0.0250(5) 0.0215(5) 0.0028(5) 0.0044(4) 0.0088(4)
F(1) 0.054(2) 0.032(1) 0.027(1) 0.000(1) -0.010(1) 0.006(1)
F(2) 0.041(2) 0.036(1) 0.040(1) 0.016(1) -0.001(1) 0.009(1)
F(3) 0.039(2) 0.054(2) 0.034(1) 0.000(1) 0.005(1) 0.028(1)
F(4) 0.142(4) 0.123(3) 0.027(2) 0.089(3) 0.017(2) 0.017(2)
F(5) 0.172(4) 0.040(2) 0.046(2) 0.008(2) -0.035(2) 0.019(1)
F(6) 0.037(2) 0.223(5) 0.063(2) -0.018(3) -0.012(2) 0.095(3)
F(7) 0.123(3) 0.107(3) 0.025(1) 0.060(2) 0.020(2) 0.023(2)
F(8) 0.207(5) 0.083(3) 0.046(2) 0.092(3) 0.022(2) 0.030(2)
F(9) 0.068(3) 0.300(6) 0.125(3) -0.098(4) -0.068(3) 0.182(4)
N(1) 0.025(2) 0.016(2) 0.019(2) 0.003(1) 0.004(2) 0.003(1)
N(2) 0.021(2) 0.018(2) 0.019(2) 0.002(1) 0.003(1) 0.003(1)
N(3) 0.021(2) 0.022(2) 0.026(2) 0.003(2) 0.004(2) 0.002(1)
N(4) 0.024(2) 0.045(2) 0.026(2) -0.002(2) 0.003(2) 0.018(2)
N(5) 0.019(2) 0.016(2) 0.020(2) 0.003(1) 0.003(1) 0.002(1)
N(6) 0.026(2) 0.034(2) 0.018(2) 0.002(2) 0.004(2) 0.007(1)
C(1) 0.019(2) 0.021(2) 0.016(2) 0.005(2) 0.004(2) 0.005(2)
C(2) 0.017(2) 0.023(2) 0.017(2) 0.006(2) 0.003(2) 0.004(2)
C(3) 0.015(2) 0.022(2) 0.019(2) 0.004(2) 0.005(2) 0.005(2)
C(4) 0.018(2) 0.018(2) 0.018(2) 0.003(2) 0.001(2) 0.000(2)
C(5) 0.021(2) 0.021(2) 0.016(2) 0.009(2) 0.001(2) 0.003(2)
C(6) 0.020(2) 0.027(2) 0.021(2) 0.006(2) 0.003(2) 0.006(2)
C(7) 0.020(2) 0.021(2) 0.021(2) 0.002(2) 0.006(2) 0.000(2)
C(8) 0.023(2) 0.016(2) 0.019(2) 0.004(2) 0.006(2) 0.002(2)
C(9) 0.023(2) 0.019(2) 0.023(2) 0.005(2) 0.005(2) 0.001(2)
C(10) 0.028(3) 0.022(2) 0.021(2) 0.004(2) 0.007(2) 0.005(2)
C(11) 0.022(2) 0.021(2) 0.016(2) 0.007(2) 0.002(2) 0.002(2)
C(12) 0.023(2) 0.032(2) 0.023(2) 0.004(2) 0.002(2) 0.003(2)
C(13) 0.026(2) 0.019(2) 0.021(2) -0.001(2) 0.004(2) 0.007(2)
C(14) 0.028(3) 0.021(2) 0.032(2) -0.001(2) 0.001(2) 0.008(2)
C(15) 0.018(2) 0.015(2) 0.020(2) 0.003(2) 0.000(2) 0.004(2)
C(16) 0.022(3) 0.042(3) 0.027(2) 0.001(2) 0.001(2) 0.015(2)
C(17) 0.027(2) 0.017(2) 0.023(2) 0.001(2) 0.007(2) 0.005(2)
C(18) 0.023(2) 0.028(2) 0.020(2) 0.004(2) 0.003(2) 0.010(2)
C(19) 0.021(3) 0.126(5) 0.040(3) -0.007(3) -0.004(2) 0.052(3)
C(20) 0.022(3) 0.121(5) 0.039(3) -0.006(3) 0.003(2) 0.045(3)
C(21) 0.030(3) 0.029(2) 0.022(2) 0.007(2) 0.005(2) 0.007(2)
C(22) 0.026(3) 0.130(6) 0.046(3) -0.018(3) -0.011(3) 0.055(3)
C(23) 0.028(3) 0.129(5) 0.043(3) -0.018(3) -0.004(3) 0.055(3)
C(24) 0.033(3) 0.043(3) 0.025(2) 0.007(2) 0.004(2) 0.011(2)
C(25) 0.017(2) 0.019(2) 0.019(2) 0.003(2) 0.003(2) 0.001(2)
C(26) 0.020(2) 0.013(2) 0.018(2) 0.005(2) 0.006(2) 0.002(1)
C(27) 0.019(2) 0.017(2) 0.018(2) 0.002(2) 0.004(2) 0.002(2)
C(28) 0.020(2) 0.024(2) 0.023(2) 0.003(2) 0.002(2) 0.004(2)
C(29) 0.019(2) 0.021(2) 0.022(2) 0.004(2) 0.007(2) 0.001(2)
C(30) 0.027(2) 0.012(2) 0.019(2) 0.000(2) 0.006(2) 0.001(1)
C(31) 0.027(3) 0.036(3) 0.026(2) -0.007(2) 0.004(2) 0.008(2)
C(32) 0.038(3) 0.040(3) 0.025(2) -0.009(2) 0.007(2) 0.006(2)
C(33) 0.030(3) 0.034(2) 0.025(2) 0.005(2) 0.005(2) 0.008(2)
C(34) 0.026(3) 0.068(3) 0.046(3) 0.006(3) 0.004(2) 0.035(3)
C(35) 0.024(3) 0.056(3) 0.037(3) 0.004(2) 0.004(2) 0.031(2)
C(36) 0.049(4) 0.055(3) 0.037(3) 0.013(3) 0.005(3) 0.024(3)

loop_
_atom_type_symbol
_atom_type_description
_atom_type_scat_dispersion_real
_atom_type_scat_dispersion_imag
_atom_type_scat_source
C C 0.003 0.002
;International Tables for Crystallography
(1992, Vol. C, Tables 4.2.6.8 and 6.1.1.1)
;
H H 0.000 0.000
;International Tables for Crystallography
(1992, Vol. C, Table 6.1.1.2)
;
N N 0.006 0.003
;International Tables for Crystallography
(1992, Vol. C, Tables 4.2.6.8 and 6.1.1.1)
;
S S 0.125 0.123
;International Tables for Crystallography
(1992, Vol. C, Tables 4.2.6.8 and 6.1.1.1)
;
F F 0.017 0.010
;International Tables for Crystallography
(1992, Vol. C, Tables 4.2.6.8 and 6.1.1.1)
;

loop_
_geom_angle_atom_site_label_1
_geom_angle_atom_site_label_2
_geom_angle_atom_site_label_3
_geom_angle
_geom_angle_site_symmetry_1
_geom_angle_site_symmetry_3
_geom_angle_publ_flag
C(1) S(1) C(2) 87.7(2) . . yes
C(3) S(2) C(4) 88.1(2) . . yes
C(5) S(3) C(7) 89.1(2) . . yes
C(15) S(4) C(17) 89.3(2) . . yes
C(25) S(5) C(26) 87.8(2) . . yes
C(27) S(6) C(29) 89.1(2) . . yes
C(2) N(1) C(3) 107.7(3) . . yes
C(1) N(2) C(4) 107.7(3) . . yes
C(6) N(3) C(7) 109.9(3) . . yes
C(16) N(4) C(17) 110.4(3) . . yes
C(25) N(5) C(26) 108.1(3) 2_765 . yes
C(28) N(6) C(29) 110.6(3) . . yes
S(1) C(1) N(2) 132.3(3) . . yes
S(1) C(1) C(3) 109.4(3) . . yes
N(2) C(1) C(3) 118.2(3) . . yes
S(1) C(2) N(1) 116.6(3) . . yes
S(1) C(2) C(15) 120.2(3) . . yes
N(1) C(2) C(15) 123.2(3) . . yes
S(2) C(3) N(1) 132.0(3) . . yes
S(2) C(3) C(1) 109.4(3) . . yes
N(1) C(3) C(1) 118.6(3) . . yes
S(2) C(4) N(2) 116.5(3) . . yes
S(2) C(4) C(5) 120.2(3) . . yes
N(2) C(4) C(5) 123.3(3) . . yes
S(3) C(5) C(4) 120.3(3) . . yes
S(3) C(5) C(6) 110.3(3) . . yes
C(4) C(5) C(6) 129.4(4) . . yes
N(3) C(6) C(5) 116.1(4) . . yes
N(3) C(6) H(1) 121.4 . . no
C(5) C(6) H(1) 122.4 . . no
S(3) C(7) N(3) 114.6(3) . . yes
S(3) C(7) C(8) 120.8(3) . . yes
N(3) C(7) C(8) 124.6(3) . . yes
C(7) C(8) C(9) 120.8(4) . . yes
C(7) C(8) C(13) 120.8(3) . . yes
C(9) C(8) C(13) 118.5(3) . . yes
C(8) C(9) C(10) 120.9(4) . . yes
C(8) C(9) H(2) 119.5 . . no
C(10) C(9) H(2) 119.6 . . no
C(9) C(10) C(11) 120.0(4) . . yes
C(9) C(10) H(3) 120.0 . . no
C(11) C(10) H(3) 120.1 . . no
C(10) C(11) C(12) 120.1(3) . . yes
C(10) C(11) C(14) 121.7(4) . . yes
C(12) C(11) C(14) 118.1(4) . . yes
C(11) C(12) C(13) 119.6(4) . . yes
C(11) C(12) H(4) 120.0 . . no
C(13) C(12) H(4) 120.3 . . no
C(8) C(13) C(12) 120.9(4) . . yes
C(8) C(13) H(5) 119.4 . . no
C(12) C(13) H(5) 119.7 . . no
F(1) C(14) F(2) 104.3(3) . . yes
F(1) C(14) F(3) 107.9(3) . . yes
F(1) C(14) C(11) 111.4(3) . . yes
F(2) C(14) F(3) 106.8(3) . . yes
F(2) C(14) C(11) 111.9(3) . . yes
F(3) C(14) C(11) 113.9(4) . . yes
S(4) C(15) C(2) 121.4(3) . . yes
S(4) C(15) C(16) 109.6(3) . . yes
C(2) C(15) C(16) 129.0(4) . . yes
N(4) C(16) C(15) 116.0(4) . . yes
N(4) C(16) H(6) 121.7 . . no
C(15) C(16) H(6) 122.3 . . no
S(4) C(17) N(4) 114.7(3) . . yes
S(4) C(17) C(18) 121.6(3) . . yes
N(4) C(17) C(18) 123.7(4) . . yes
C(17) C(18) C(19) 120.4(4) . . yes
C(17) C(18) C(23) 122.0(4) . . yes
C(19) C(18) C(23) 117.5(4) . . yes
C(18) C(19) C(20) 120.8(5) . . yes
C(18) C(19) H(7) 118.8 . . no
C(20) C(19) H(7) 120.4 . . no
C(19) C(20) C(21) 121.1(4) . . yes
C(19) C(20) H(8) 119.7 . . no
C(21) C(20) H(8) 119.3 . . no
C(20) C(21) C(22) 119.1(4) . . yes
C(20) C(21) C(24) 120.7(4) . . yes
C(22) C(21) C(24) 120.1(4) . . yes
C(21) C(22) C(23) 120.2(5) . . yes
C(21) C(22) H(9) 119.3 . . no
C(23) C(22) H(9) 120.5 . . no
C(18) C(23) C(22) 121.3(4) . . yes
C(18) C(23) H(10) 119.0 . . no
C(22) C(23) H(10) 119.7 . . no
F(4) C(24) F(5) 104.5(4) . . yes
F(4) C(24) F(6) 106.6(4) . . yes
F(4) C(24) C(21) 112.8(4) . . yes
F(5) C(24) F(6) 105.1(4) . . yes
F(5) C(24) C(21) 113.5(4) . . yes
F(6) C(24) C(21) 113.6(4) . . yes
S(5) C(25) N(5) 132.5(3) . 2_765 yes
S(5) C(25) C(25) 109.6(4) . 2_765 yes
N(5) C(25) C(25) 117.8(4) 2_765 2_765 yes
S(5) C(26) N(5) 116.6(3) . . yes
S(5) C(26) C(27) 120.1(3) . . yes
N(5) C(26) C(27) 123.3(3) . . yes
S(6) C(27) C(26) 121.5(3) . . yes
S(6) C(27) C(28) 109.4(3) . . yes
C(26) C(27) C(28) 129.1(4) . . yes
N(6) C(28) C(27) 116.4(4) . . yes
N(6) C(28) H(11) 121.4 . . no
C(27) C(28) H(11) 122.2 . . no
S(6) C(29) N(6) 114.5(3) . . yes
S(6) C(29) C(30) 121.3(3) . . yes
N(6) C(29) C(30) 124.2(3) . . yes
C(29) C(30) C(31) 119.6(4) . . yes
C(29) C(30) C(35) 121.5(4) . . yes
C(31) C(30) C(35) 118.9(4) . . yes
C(30) C(31) C(32) 120.2(4) . . yes
C(30) C(31) H(12) 119.7 . . no
C(32) C(31) H(12) 120.1 . . no
C(31) C(32) C(33) 120.5(4) . . yes
C(31) C(32) H(13) 119.9 . . no
C(33) C(32) H(13) 119.6 . . no
C(32) C(33) C(34) 119.4(4) . . yes
C(32) C(33) C(36) 120.5(4) . . yes
C(34) C(33) C(36) 120.1(5) . . yes
C(33) C(34) C(35) 120.8(5) . . yes
C(33) C(34) H(14) 119.3 . . no
C(35) C(34) H(14) 119.9 . . no
C(30) C(35) C(34) 120.2(4) . . yes
C(30) C(35) H(15) 119.1 . . no
C(34) C(35) H(15) 120.6 . . no
F(7) C(36) F(8) 100.8(4) . . yes
F(7) C(36) F(9) 108.4(5) . . yes
F(7) C(36) C(33) 114.0(4) . . yes
F(8) C(36) F(9) 105.4(5) . . yes
F(8) C(36) C(33) 112.2(4) . . yes
F(9) C(36) C(33) 114.7(4) . . yes

loop_
_geom_bond_atom_site_label_1
_geom_bond_atom_site_label_2
_geom_bond_distance
_geom_bond_site_symmetry_2
_geom_bond_publ_flag
S(1) C(1) 1.725(4) . yes
S(1) C(2) 1.758(4) . yes
S(2) C(3) 1.724(4) . yes
S(2) C(4) 1.754(4) . yes
S(3) C(5) 1.713(4) . yes
S(3) C(7) 1.740(4) . yes
S(4) C(15) 1.714(4) . yes
S(4) C(17) 1.729(4) . yes
S(5) C(25) 1.724(4) . yes
S(5) C(26) 1.755(4) . yes
S(6) C(27) 1.719(4) . yes
S(6) C(29) 1.738(4) . yes
F(1) C(14) 1.344(4) . yes
F(2) C(14) 1.354(4) . yes
F(3) C(14) 1.325(4) . yes
F(4) C(24) 1.294(4) . yes
F(5) C(24) 1.299(5) . yes
F(6) C(24) 1.294(6) . yes
F(7) C(36) 1.288(5) . yes
F(8) C(36) 1.312(5) . yes
F(9) C(36) 1.250(6) . yes
N(1) C(2) 1.316(5) . yes
N(1) C(3) 1.360(4) . yes
N(2) C(1) 1.371(4) . yes
N(2) C(4) 1.317(5) . yes
N(3) C(6) 1.380(4) . yes
N(3) C(7) 1.312(5) . yes
N(4) C(16) 1.369(5) . yes
N(4) C(17) 1.304(5) . yes
N(5) C(25) 1.363(4) 2_765 yes
N(5) C(26) 1.313(5) . yes
N(6) C(28) 1.361(4) . yes
N(6) C(29) 1.306(5) . yes
C(1) C(3) 1.366(5) . yes
C(2) C(15) 1.445(5) . yes
C(4) C(5) 1.449(5) . yes
C(5) C(6) 1.351(5) . yes
C(6) H(1) 0.962 . no
C(7) C(8) 1.457(5) . yes
C(8) C(9) 1.390(5) . yes
C(8) C(13) 1.394(6) . yes
C(9) C(10) 1.381(5) . yes
C(9) H(2) 0.963 . no
C(10) C(11) 1.382(6) . yes
C(10) H(3) 0.962 . no
C(11) C(12) 1.385(5) . yes
C(11) C(14) 1.492(5) . yes
C(12) C(13) 1.384(5) . yes
C(12) H(4) 0.969 . no
C(13) H(5) 0.964 . no
C(15) C(16) 1.361(5) . yes
C(16) H(6) 0.964 . no
C(17) C(18) 1.467(5) . yes
C(18) C(19) 1.363(6) . yes
C(18) C(23) 1.363(7) . yes
C(19) C(20) 1.385(6) . yes
C(19) H(7) 0.966 . no
C(20) C(21) 1.343(7) . yes
C(20) H(8) 0.963 . no
C(21) C(22) 1.349(6) . yes
C(21) C(24) 1.499(5) . yes
C(22) C(23) 1.389(6) . yes
C(22) H(9) 0.967 . no
C(23) H(10) 0.966 . no
C(25) C(25) 1.372(7) 2_765 yes
C(26) C(27) 1.445(4) . yes
C(27) C(28) 1.363(5) . yes
C(28) H(11) 0.962 . no
C(29) C(30) 1.473(5) . yes
C(30) C(31) 1.390(5) . yes
C(30) C(35) 1.384(6) . yes
C(31) C(32) 1.379(6) . yes
C(31) H(12) 0.963 . no
C(32) C(33) 1.375(6) . yes
C(32) H(13) 0.968 . no
C(33) C(34) 1.373(6) . yes
C(33) C(36) 1.483(6) . yes
C(34) C(35) 1.376(6) . yes
C(34) H(14) 0.969 . no
C(35) H(15) 0.961 . no

loop_
_geom_contact_atom_site_label_1
_geom_contact_atom_site_label_2
_geom_contact_distance
_geom_contact_site_symmetry_2
S(1) S(2) 3.264(3) 1_455
S(1) N(1) 3.549(6) 1_455
S(2) N(2) 3.576(6) 1_655
S(4) F(4) 3.396(3) 2_566
S(4) F(3) 3.505(3) 2_575
S(5) S(5) 3.356(3) 2_665
S(5) N(5) 3.575(6) 1_455
F(1) F(8) 2.916(4) 2_665
F(1) F(5) 2.994(4) 1_464
F(1) C(34) 3.250(5) 2_665
F(1) C(33) 3.253(4) 2_665
F(1) F(6) 3.342(4) 1_464
F(1) C(32) 3.401(7) 2_565
F(1) C(36) 3.438(5) 2_665
F(1) C(31) 3.445(6) 2_565
F(2) N(1) 3.122(4) 2_575
F(2) F(6) 3.251(4) 1_464
F(2) F(4) 3.408(4) 1_464
F(3) F(4) 2.902(5) 1_564
F(3) F(6) 3.072(4) 1_464
F(3) F(8) 3.305(4) 2_665
F(3) N(1) 3.470(4) 2_575
F(4) C(17) 3.183(4) 2_566
F(4) N(4) 3.286(5) 2_566
F(4) C(16) 3.428(5) 2_566
F(4) C(15) 3.489(4) 2_566
F(5) F(7) 2.954(4) 1_455
F(5) F(8) 3.083(7) 2_656
F(5) F(8) 3.543(7) 2_756
F(5) C(32) 3.553(5) 2_656
F(5) F(7) 3.560(5) 2_656
F(6) C(14) 3.481(5) 1_646
F(7) F(7) 2.844(7) 2_756
F(7) F(9) 3.247(5) 2_856
F(7) C(21) 3.340(5) 1_655
F(7) C(20) 3.427(7) 1_655
F(8) F(9) 2.957(4) 2_856
F(9) F(9) 3.142(6) 2_856
F(9) C(36) 3.402(5) 2_856
F(9) C(20) 3.504(8) 1_755
F(9) C(19) 3.506(7) 1_755
N(1) C(10) 3.503(4) 2_575
N(1) C(14) 3.571(5) 2_575
N(2) C(25) 3.458(4) 1_455
N(2) C(9) 3.470(4) 2_575
N(3) C(28) 3.586(4) 2_665
N(4) C(35) 3.438(7) 1_355
N(4) C(34) 3.582(6) 1_355
N(5) C(3) 3.415(4) 1_655
N(6) C(13) 3.445(6) 2_565
N(6) C(12) 3.570(6) 2_565
C(1) C(9) 3.469(5) 2_575
C(1) C(10) 3.477(5) 2_575
C(1) C(26) 3.487(4) 1_455
C(2) C(27) 3.508(5) 1_455
C(3) C(10) 3.269(5) 2_575
C(3) C(11) 3.590(5) 2_575
C(3) C(26) 3.597(5) 1_455
C(4) C(25) 3.492(5) 2_665
C(4) C(9) 3.537(4) 2_575
C(4) C(8) 3.545(5) 2_575
C(5) C(26) 3.503(5) 2_665
C(5) C(7) 3.550(5) 2_575
C(9) C(12) 3.565(7) 1_655
C(22) C(22) 3.53(1) 2_666
C(31) C(34) 3.585(8) 1_455

loop_
_geom_torsion_atom_site_label_1
_geom_torsion_atom_site_label_2
_geom_torsion_atom_site_label_3
_geom_torsion_atom_site_label_4
_geom_torsion
_geom_torsion_site_symmetry_2
_geom_torsion_site_symmetry_3
_geom_torsion_site_symmetry_4
_geom_torsion_publ_flag
S(1) C(1) N(2) C(4) 176.3(3) . . . yes
S(1) C(1) C(3) S(2) -177.3(2) . . . yes
S(1) C(1) C(3) N(1) 1.1(4) . . . yes
S(1) C(2) N(1) C(3) 1.2(4) . . . yes
S(1) C(2) C(15) S(4) -177.3(2) . . . yes
S(1) C(2) C(15) C(16) 1.5(5) . . . yes
S(2) C(3) N(1) C(2) 176.5(3) . . . yes
S(2) C(3) C(1) N(2) 0.1(4) . . . yes
S(2) C(4) N(2) C(1) 0.5(4) . . . yes
S(2) C(4) C(5) S(3) 178.5(2) . . . yes
S(2) C(4) C(5) C(6) -2.3(5) . . . yes
S(3) C(5) C(4) N(2) -1.8(5) . . . yes
S(3) C(5) C(6) N(3) 1.0(4) . . . yes
S(3) C(7) N(3) C(6) 0.5(4) . . . yes
S(3) C(7) C(8) C(9) 174.0(3) . . . yes
S(3) C(7) C(8) C(13) -4.7(4) . . . yes
S(4) C(15) C(2) N(1) 2.1(5) . . . yes
S(4) C(15) C(16) N(4) 0.0(5) . . . yes
S(4) C(17) N(4) C(16) -0.2(4) . . . yes
S(4) C(17) C(18) C(19) -177.4(4) . . . yes
S(4) C(17) C(18) C(23) 1.5(6) . . . yes
S(5) C(25) N(5) C(26) 179.4(3) . 2_765 2_765 yes
S(5) C(25) C(25) S(5) 180.0 . 2_765 2_765 yes
S(5) C(25) C(25) N(5) 1.3(5) . 2_765 . yes
S(5) C(26) N(5) C(25) 0.3(4) . . 2_765 yes
S(5) C(26) C(27) S(6) -179.3(2) . . . yes
S(5) C(26) C(27) C(28) 0.4(5) . . . yes
S(6) C(27) C(26) N(5) 0.8(5) . . . yes
S(6) C(27) C(28) N(6) -0.5(4) . . . yes
S(6) C(29) N(6) C(28) -0.5(4) . . . yes
S(6) C(29) C(30) C(31) -177.2(3) . . . yes
S(6) C(29) C(30) C(35) 3.9(5) . . . yes
F(1) C(14) C(11) C(10) 132.3(4) . . . yes
F(1) C(14) C(11) C(12) -51.0(4) . . . yes
F(2) C(14) C(11) C(10) -111.3(4) . . . yes
F(2) C(14) C(11) C(12) 65.3(5) . . . yes
F(3) C(14) C(11) C(10) 10.0(5) . . . yes
F(3) C(14) C(11) C(12) -173.4(3) . . . yes
F(4) C(24) C(21) C(20) -59.4(6) . . . yes
F(4) C(24) C(21) C(22) 122.8(5) . . . yes
F(5) C(24) C(21) C(20) 59.2(6) . . . yes
F(5) C(24) C(21) C(22) -118.6(5) . . . yes
F(6) C(24) C(21) C(20) 179.2(5) . . . yes
F(6) C(24) C(21) C(22) 1.5(7) . . . yes
F(7) C(36) C(33) C(32) -44.0(7) . . . yes
F(7) C(36) C(33) C(34) 135.9(5) . . . yes
F(8) C(36) C(33) C(32) 69.8(6) . . . yes
F(8) C(36) C(33) C(34) -110.3(6) . . . yes
F(9) C(36) C(33) C(32) -169.9(5) . . . yes
F(9) C(36) C(33) C(34) 10.0(7) . . . yes
N(1) C(2) S(1) C(1) -0.6(3) . . . yes
N(1) C(2) C(15) C(16) -179.1(4) . . . yes
N(1) C(3) S(2) C(4) -177.9(3) . . . yes
N(1) C(3) C(1) N(2) 178.4(3) . . . yes
N(2) C(1) S(1) C(2) -177.1(4) . . . yes
N(2) C(4) S(2) C(3) -0.4(3) . . . yes
N(2) C(4) C(5) C(6) 177.3(4) . . . yes
N(3) C(6) C(5) C(4) -178.2(3) . . . yes
N(3) C(7) S(3) C(5) 0.0(3) . . . yes
N(3) C(7) C(8) C(9) -4.4(5) . . . yes
N(3) C(7) C(8) C(13) 176.9(3) . . . yes
N(4) C(16) C(15) C(2) -178.9(4) . . . yes
N(4) C(17) S(4) C(15) 0.2(3) . . . yes
N(4) C(17) C(18) C(19) 3.8(6) . . . yes
N(4) C(17) C(18) C(23) -177.4(5) . . . yes
N(5) C(25) S(5) C(26) 179.3(4) 2_765 2_765 2_765 yes
N(5) C(25) C(25) N(5) 180.0 2_765 . 2_765 yes
N(5) C(26) S(5) C(25) 0.3(3) . . . yes
N(5) C(26) C(27) C(28) -179.6(4) . . . yes
N(6) C(28) C(27) C(26) 179.8(3) . . . yes
N(6) C(29) S(6) C(27) 0.2(3) . . . yes
N(6) C(29) C(30) C(31) 2.3(5) . . . yes
N(6) C(29) C(30) C(35) -176.5(4) . . . yes
C(1) S(1) C(2) C(15) 178.8(3) . . . yes
C(1) N(2) C(4) C(5) -179.1(3) . . . yes
C(1) C(3) S(2) C(4) 0.2(3) . . . yes
C(1) C(3) N(1) C(2) -1.5(4) . . . yes
C(2) S(1) C(1) C(3) -0.2(3) . . . yes
C(2) C(15) S(4) C(17) 178.9(3) . . . yes
C(3) S(2) C(4) C(5) 179.2(3) . . . yes
C(3) N(1) C(2) C(15) -178.2(3) . . . yes
C(3) C(1) N(2) C(4) -0.4(4) . . . yes
C(4) C(5) S(3) C(7) 178.7(3) . . . yes
C(5) S(3) C(7) C(8) -178.5(3) . . . yes
C(5) C(6) N(3) C(7) -1.0(4) . . . yes
C(6) N(3) C(7) C(8) 179.0(3) . . . yes
C(6) C(5) S(3) C(7) -0.6(3) . . . yes
C(7) C(8) C(9) C(10) -179.0(3) . . . yes
C(7) C(8) C(13) C(12) 179.0(3) . . . yes
C(8) C(9) C(10) C(11) 0.2(5) . . . yes
C(8) C(13) C(12) C(11) -0.3(5) . . . yes
C(9) C(8) C(13) C(12) 0.3(5) . . . yes
C(9) C(10) C(11) C(12) -0.1(5) . . . yes
C(9) C(10) C(11) C(14) 176.4(3) . . . yes
C(10) C(9) C(8) C(13) -0.2(5) . . . yes
C(10) C(11) C(12) C(13) 0.2(5) . . . yes
C(13) C(12) C(11) C(14) -176.5(3) . . . yes
C(15) S(4) C(17) C(18) -178.8(3) . . . yes
C(15) C(16) N(4) C(17) 0.1(5) . . . yes
C(16) N(4) C(17) C(18) 178.8(3) . . . yes
C(16) C(15) S(4) C(17) -0.1(3) . . . yes
C(17) C(18) C(19) C(20) -178.9(5) . . . yes
C(17) C(18) C(23) C(22) 178.5(5) . . . yes
C(18) C(19) C(20) C(21) -0.2(10) . . . yes
C(18) C(23) C(22) C(21) 1.1(10) . . . yes
C(19) C(18) C(23) C(22) -2.6(9) . . . yes
C(19) C(20) C(21) C(22) -1.4(9) . . . yes
C(19) C(20) C(21) C(24) -179.2(5) . . . yes
C(20) C(19) C(18) C(23) 2.2(9) . . . yes
C(20) C(21) C(22) C(23) 1.0(9) . . . yes
C(23) C(22) C(21) C(24) 178.8(5) . . . yes
C(25) S(5) C(26) C(27) -179.6(3) . . . yes
C(25) N(5) C(26) C(27) 179.7(3) 2_765 2_765 2_765 yes
C(25) C(25) S(5) C(26) 0.8(4) 2_765 2_765 2_765 yes
C(25) C(25) N(5) C(26) -1.0(5) 2_765 . . yes
C(26) C(27) S(6) C(29) 179.9(3) . . . yes
C(27) S(6) C(29) C(30) 179.8(3) . . . yes
C(27) C(28) N(6) C(29) 0.7(5) . . . yes
C(28) N(6) C(29) C(30) 179.9(3) . . . yes
C(28) C(27) S(6) C(29) 0.2(3) . . . yes
C(29) C(30) C(31) C(32) -179.4(3) . . . yes
C(29) C(30) C(35) C(34) 178.9(4) . . . yes
C(30) C(31) C(32) C(33) 0.0(6) . . . yes
C(30) C(35) C(34) C(33) 0.8(7) . . . yes
C(31) C(30) C(35) C(34) 0.0(7) . . . yes
C(31) C(32) C(33) C(34) 0.9(7) . . . yes
C(31) C(32) C(33) C(36) -179.2(4) . . . yes
C(32) C(31) C(30) C(35) -0.5(6) . . . yes
C(32) C(33) C(34) C(35) -1.3(7) . . . yes
C(35) C(34) C(33) C(36) 178.8(4) . . . yes
C(35) C(34) C(33) C(36) 178.8(4) . . . yes
